data_7241635
loop_
_publ_author_name
'Palai, Bibhuti Bhusana'
'Sharma, Nagendra K.'

_publ_section_title
;
 N-Arylated peptide: troponyl residue influences the structure and
 conformation of N-troponylated-(di/tri)-peptides
;
_journal_issue 1
_journal_name_full CrystEngComm
_journal_page_first 131
_journal_page_last 139
_journal_paper_doi 10.1039/D0CE01386B
_journal_volume 23
_journal_year 2021
_chemical_formula_moiety 'C12 H14 N2 O4'
_chemical_formula_sum 'C12 H14 N2 O4'
_chemical_formula_weight 250.25
_space_group_crystal_system monoclinic
_space_group_IT_number 14
_space_group_name_Hall '-P 2yn'
_space_group_name_H-M_alt 'P 1 21/n 1'
_atom_sites_solution_hydrogens geom
_atom_sites_solution_primary dual
_atom_sites_solution_secondary difmap
_audit_creation_date 2018-02-05
_audit_creation_method
;
Olex2 1.2-beta
(compiled 2017.08.10 svn.r3458 for OlexSys, GUI svn.r5381)
;
_audit_update_record
;
2019-01-07 deposited with the CCDC.	2020-11-12 downloaded from the CCDC.
;
_cell_angle_alpha 90.00
_cell_angle_beta 98.164(2)
_cell_angle_gamma 90.00
_cell_formula_units_Z 4
_cell_length_a 13.8569(3)
_cell_length_b 4.87510(10)
_cell_length_c 18.1860(4)
_cell_measurement_reflns_used 5845
_cell_measurement_temperature 293(2)
_cell_measurement_theta_max 76.7890
_cell_measurement_theta_min 3.7650
_cell_volume 1216.08(5)
_computing_cell_refinement 'CrysAlisPro 1.171.39.29d (Rigaku OD, 2017)'
_computing_data_collection 'CrysAlisPro 1.171.39.29d (Rigaku OD, 2017)'
_computing_data_reduction 'CrysAlisPro 1.171.39.29d (Rigaku OD, 2017)'
_computing_molecular_graphics 'Olex2 (Dolomanov et al., 2009)'
_computing_publication_material 'Olex2 (Dolomanov et al., 2009)'
_computing_structure_refinement 'XL (Sheldrick, 2008)'
_computing_structure_solution 'ShelXT (Sheldrick, 2015)'
_diffrn_ambient_temperature 293(2)
_diffrn_detector 'CCD plate'
_diffrn_detector_type 'Pilatus 200K'
_diffrn_measured_fraction_theta_full 0.960
_diffrn_measured_fraction_theta_max 0.960
_diffrn_measurement_details
;
List of Runs (angles in degrees, time in seconds):

  # Type    Start    End  Width  t~exp~   \w     \q     \k     \f   Frames
#--------------------------------------------------------------------------
  1  \w   -104.00 -35.00   0.50    1.29    --  -38.50 -39.00 -72.00  138
  2  \w    -42.00  28.00   0.50    1.29    --  -38.50  39.00  81.00  140
  3  \w    -17.00  53.00   0.50    1.29    --   49.06 -39.00 -72.00  140
  4  \w     46.00 115.00   0.50    1.29    --   49.06  39.00  81.00  138
  5  \w     41.00 110.00   0.50    7.21    --  106.38 -39.00 -72.00  138
  6  \w    103.00 172.00   0.50    7.21    --  106.38  39.00  81.00  138
  7  \w    -42.00  28.00   0.50    1.29    --  -38.50  37.00-120.00  140
  8  \w    -42.00  28.00   0.50    1.29    --  -38.50  37.00 150.00  140
  9  \w     46.00 116.00   0.50    1.29    --   49.06  37.00-180.00  140
 10  \w    103.00 175.00   0.50    7.21    --  106.38  30.00 -30.00  144
 11  \w     42.00 122.00   0.50    7.21    --  106.38-125.00 -30.00  160
 12  \w     38.00 109.00   0.50    7.21    --  106.38 -94.00  60.00  142
 13  \w    102.00 171.00   0.50    7.21    --  106.38  45.00-150.00  138
 14  \w     83.00 171.00   0.50    7.21    --  106.38  77.00-180.00  176
 15  \w    102.00 171.00   0.50    7.21    --  106.38  45.00 -60.00  138
 16  \w     44.00 120.00   0.50    7.21    --  106.38 -61.00  30.00  152
 17  \w     42.00 111.00   0.50    7.21    --  106.38 -45.00  90.00  138
 18  \w     26.00 114.00   0.50    1.29    --   49.06  77.00-120.00  176
;
_diffrn_measurement_device 'four-circle diffractometer'
_diffrn_measurement_device_type 'SuperNova, Dual, Cu at home/near, Pilatus 200K'
_diffrn_measurement_method '\w scans'
_diffrn_orient_matrix_type 'CrysAlisPro convention (1999,Acta A55,543-557)'
_diffrn_orient_matrix_UB_11 0.0970269000
_diffrn_orient_matrix_UB_12 -0.1545366000
_diffrn_orient_matrix_UB_13 0.0207045000
_diffrn_orient_matrix_UB_21 0.0129887000
_diffrn_orient_matrix_UB_22 -0.0128092000
_diffrn_orient_matrix_UB_23 -0.0826651000
_diffrn_orient_matrix_UB_31 0.0550688000
_diffrn_orient_matrix_UB_32 0.2753473000
_diffrn_orient_matrix_UB_33 0.0078024000
_diffrn_radiation_monochromator mirror
_diffrn_radiation_probe x-ray
_diffrn_radiation_type CuK\a
_diffrn_radiation_wavelength 1.54184
_diffrn_reflns_av_R_equivalents 0.0522
_diffrn_reflns_av_unetI/netI 0.0409
_diffrn_reflns_limit_h_max 17
_diffrn_reflns_limit_h_min -14
_diffrn_reflns_limit_k_max 5
_diffrn_reflns_limit_k_min -5
_diffrn_reflns_limit_l_max 23
_diffrn_reflns_limit_l_min -22
_diffrn_reflns_number 9626
_diffrn_reflns_theta_full 77.29
_diffrn_reflns_theta_max 77.29
_diffrn_reflns_theta_min 3.76
_diffrn_source 'micro-focus sealed X-ray tube'
_diffrn_source_type 'SuperNova (Cu) X-ray Source'
_exptl_absorpt_coefficient_mu 0.872
_exptl_absorpt_correction_T_max 1.00000
_exptl_absorpt_correction_T_min 0.54999
_exptl_absorpt_correction_type multi-scan
_exptl_absorpt_process_details
;
CrysAlisPro 1.171.39.29d (Rigaku Oxford Diffraction, 2017)
Empirical absorption correction using spherical harmonics,
 implemented in SCALE3 ABSPACK scaling algorithm.
;
_exptl_crystal_colour 'clear yellowish yellow'
_exptl_crystal_colour_lustre clear
_exptl_crystal_colour_modifier yellowish
_exptl_crystal_colour_primary yellow
_exptl_crystal_density_diffrn 1.367
_exptl_crystal_density_method 'not measured'
_exptl_crystal_description needle
_exptl_crystal_F_000 528
_exptl_crystal_size_max 0.29
_exptl_crystal_size_mid 0.28
_exptl_crystal_size_min 0.24
_refine_diff_density_max 0.172
_refine_diff_density_min -0.184
_refine_diff_density_rms 0.039
_refine_ls_extinction_method none
_refine_ls_goodness_of_fit_ref 1.067
_refine_ls_hydrogen_treatment constr
_refine_ls_matrix_type full
_refine_ls_number_parameters 164
_refine_ls_number_reflns 2482
_refine_ls_number_restraints 0
_refine_ls_restrained_S_all 1.067
_refine_ls_R_factor_all 0.0480
_refine_ls_R_factor_gt 0.0420
_refine_ls_shift/su_max 0.000
_refine_ls_shift/su_mean 0.000
_refine_ls_structure_factor_coef Fsqd
_refine_ls_weighting_details 'calc w=1/[\s^2^(Fo^2^)+(0.0669P)^2^+0.1373P] where P=(Fo^2^+2Fc^2^)/3'
_refine_ls_weighting_scheme calc
_refine_ls_wR_factor_gt 0.1202
_refine_ls_wR_factor_ref 0.1240
_reflns_number_gt 2189
_reflns_number_total 2482
_reflns_threshold_expression >2sigma(I)
_cod_data_source_file d0ce01386b2.cif
_cod_data_source_block 4a
_cod_depositor_comments 'Adding full bibliography for 7241635--7241640.cif.'
_cod_database_code 7241635
_chemical_oxdiff_formula 'C48 H56 N8 O16 '
_reflns_odcompleteness_completeness 100.00
_reflns_odcompleteness_iscentric 1
_reflns_odcompleteness_theta 66.97
_olex2_refinement_description
;
1. Fixed Uiso
 At 1.2 times of:
  All C(H) groups, All C(H,H) groups, All N(H) groups
 At 1.5 times of:
  All C(H,H,H) groups
2.a Secondary CH2 refined with riding coordinates:
 C8(H8A,H8B), C10(H10A,H10B)
2.b Aromatic/amide H refined with riding coordinates:
 N1(H1), N2(H2), C2(H2A), C6(H6), C3(H3), C5(H5), C4(H4)
2.c Idealised Me refined as rotating group:
 C12(H12A,H12B,H12C)
;
_olex2_submission_special_instructions 'No special instructions were received'
_oxdiff_exptl_absorpt_empirical_details
;
Empirical correction (ABSPACK) includes:
- Absorption correction using spherical harmonics
- Frame scaling
;
_oxdiff_exptl_absorpt_empirical_full_max 3.723
_oxdiff_exptl_absorpt_empirical_full_min 0.246

loop_
_space_group_symop_id
_space_group_symop_operation_xyz
1 'x, y, z'
2 '-x+1/2, y+1/2, -z+1/2'
3 '-x, -y, -z'
4 'x-1/2, -y-1/2, z-1/2'

loop_
_atom_site_label
_atom_site_type_symbol
_atom_site_fract_x
_atom_site_fract_y
_atom_site_fract_z
_atom_site_U_iso_or_equiv
_atom_site_adp_type
_atom_site_occupancy
_atom_site_calc_flag
_atom_site_disorder_assembly
_atom_site_disorder_group
_atom_site_refinement_flags_posn
O2 O 0.44657(7) 0.3252(2) 0.55574(5) 0.0508(3) Uani 1 d . . .
O1 O 0.84425(8) 0.4116(2) 0.74443(5) 0.0563(3) Uani 1 d . . .
O4 O 0.26070(7) 0.6317(2) 0.63022(7) 0.0618(3) Uani 1 d . . .
N1 N 0.69896(7) 0.3478(2) 0.64359(6) 0.0442(3) Uani 1 d . . .
H1 H 0.7081 0.2789 0.6876 0.053 Uiso 1 calc . . R
N2 N 0.51725(8) 0.6025(2) 0.64590(6) 0.0453(3) Uani 1 d . . .
H2 H 0.5686 0.6469 0.6759 0.054 Uiso 1 calc . . R
O3 O 0.35870(8) 0.3763(3) 0.71036(7) 0.0694(3) Uani 1 d . . .
C1 C 0.76406(8) 0.5346(2) 0.62764(6) 0.0383(3) Uani 1 d . . .
C9 C 0.51968(9) 0.3988(2) 0.59709(7) 0.0401(3) Uani 1 d . . .
C7 C 0.84730(9) 0.5580(3) 0.68782(7) 0.0432(3) Uani 1 d . . .
C11 C 0.34709(10) 0.5604(3) 0.66676(7) 0.0467(3) Uani 1 d . . .
C2 C 0.74925(10) 0.6822(3) 0.56165(7) 0.0466(3) Uani 1 d . . .
H2A H 0.6916 0.6412 0.5309 0.056 Uiso 1 calc . . R
C8 C 0.61518(9) 0.2511(3) 0.59427(8) 0.0474(3) Uani 1 d . . .
H8A H 0.6058 0.0589 0.6050 0.057 Uiso 1 calc . . R
H8B H 0.6301 0.2622 0.5438 0.057 Uiso 1 calc . . R
C10 C 0.42637(10) 0.7468(3) 0.64723(9) 0.0514(3) Uani 1 d . . .
H10A H 0.4057 0.8278 0.5988 0.062 Uiso 1 calc . . R
H10B H 0.4365 0.8943 0.6833 0.062 Uiso 1 calc . . R
C6 C 0.92779(10) 0.7341(3) 0.68419(9) 0.0564(4) Uani 1 d . . .
H6 H 0.9759 0.7224 0.7253 0.068 Uiso 1 calc . . R
C3 C 0.80651(12) 0.8817(3) 0.53392(9) 0.0576(4) Uani 1 d . . .
H3 H 0.7809 0.9528 0.4878 0.069 Uiso 1 calc . . R
C5 C 0.94824(12) 0.9180(4) 0.63181(11) 0.0669(4) Uani 1 d . . .
H5 H 1.0073 1.0098 0.6434 0.080 Uiso 1 calc . . R
C4 C 0.89481(13) 0.9895(4) 0.56405(10) 0.0667(4) Uani 1 d . . .
H4 H 0.9214 1.1232 0.5365 0.080 Uiso 1 calc . . R
C12 C 0.17918(12) 0.4705(5) 0.64695(12) 0.0792(5) Uani 1 d . . .
H12A H 0.1231 0.5085 0.6110 0.119 Uiso 1 calc . . GR
H12B H 0.1652 0.5168 0.6956 0.119 Uiso 1 calc . . GR
H12C H 0.1950 0.2792 0.6454 0.119 Uiso 1 calc . . GR

loop_
_atom_site_aniso_label
_atom_site_aniso_U_11
_atom_site_aniso_U_22
_atom_site_aniso_U_33
_atom_site_aniso_U_23
_atom_site_aniso_U_13
_atom_site_aniso_U_12
O2 0.0417(5) 0.0549(6) 0.0521(5) 0.0003(4) -0.0056(4) -0.0080(4)
O1 0.0530(6) 0.0698(7) 0.0428(5) 0.0048(4) -0.0046(4) 0.0082(5)
O4 0.0417(6) 0.0715(7) 0.0707(7) 0.0046(5) 0.0030(4) 0.0074(4)
N1 0.0377(6) 0.0535(6) 0.0404(5) 0.0046(4) 0.0017(4) -0.0015(4)
N2 0.0373(6) 0.0479(6) 0.0491(6) -0.0022(4) 0.0003(4) -0.0042(4)
O3 0.0549(7) 0.0784(8) 0.0757(8) 0.0299(6) 0.0121(5) 0.0052(5)
C1 0.0329(6) 0.0436(6) 0.0381(6) -0.0044(5) 0.0036(4) 0.0044(4)
C9 0.0380(6) 0.0401(6) 0.0414(6) 0.0071(4) 0.0030(4) -0.0059(4)
C7 0.0375(6) 0.0497(7) 0.0409(6) -0.0065(5) 0.0006(5) 0.0075(5)
C11 0.0419(7) 0.0488(7) 0.0496(7) -0.0006(5) 0.0066(5) 0.0060(5)
C2 0.0430(7) 0.0553(8) 0.0404(6) 0.0009(5) 0.0016(5) 0.0035(5)
C8 0.0402(7) 0.0481(7) 0.0526(7) -0.0042(5) 0.0022(5) -0.0044(5)
C10 0.0472(7) 0.0438(7) 0.0623(8) 0.0016(6) 0.0045(6) 0.0014(5)
C6 0.0403(7) 0.0644(9) 0.0614(8) -0.0123(7) -0.0036(6) -0.0028(6)
C3 0.0621(9) 0.0595(8) 0.0534(8) 0.0098(6) 0.0161(6) 0.0066(7)
C5 0.0466(9) 0.0649(10) 0.0898(12) -0.0097(8) 0.0121(8) -0.0124(7)
C4 0.0630(10) 0.0606(9) 0.0813(11) 0.0078(8) 0.0271(8) -0.0069(7)
C12 0.0416(9) 0.1049(14) 0.0925(13) -0.0161(11) 0.0142(8) -0.0058(8)

loop_
_atom_type_symbol
_atom_type_description
_atom_type_scat_dispersion_real
_atom_type_scat_dispersion_imag
_atom_type_scat_source
C C 0.0181 0.0091 'International Tables Vol C Tables 4.2.6.8 and 6.1.1.4'
H H 0.0000 0.0000 'International Tables Vol C Tables 4.2.6.8 and 6.1.1.4'
N N 0.0311 0.0180 'International Tables Vol C Tables 4.2.6.8 and 6.1.1.4'
O O 0.0492 0.0322 'International Tables Vol C Tables 4.2.6.8 and 6.1.1.4'

loop_
_geom_angle_atom_site_label_1
_geom_angle_atom_site_label_2
_geom_angle_atom_site_label_3
_geom_angle
_geom_angle_site_symmetry_1
_geom_angle_site_symmetry_3
_geom_angle_publ_flag
C11 O4 C12 115.34(14) . . ?
C1 N1 H1 116.8 . . ?
C1 N1 C8 126.43(11) . . ?
C8 N1 H1 116.8 . . ?
C9 N2 H2 120.8 . . ?
C9 N2 C10 118.49(11) . . ?
C10 N2 H2 120.8 . . ?
N1 C1 C7 111.74(11) . . ?
N1 C1 C2 121.12(11) . . ?
C2 C1 C7 127.14(12) . . ?
O2 C9 N2 121.90(12) . . ?
O2 C9 C8 119.34(12) . . ?
N2 C9 C8 118.74(11) . . ?
O1 C7 C1 116.67(12) . . ?
O1 C7 C6 120.00(12) . . ?
C6 C7 C1 123.33(12) . . ?
O4 C11 C10 111.05(12) . . ?
O3 C11 O4 123.74(13) . . ?
O3 C11 C10 125.19(13) . . ?
C1 C2 H2A 114.7 . . ?
C1 C2 C3 130.70(13) . . ?
C3 C2 H2A 114.7 . . ?
N1 C8 C9 117.01(11) . . ?
N1 C8 H8A 108.0 . . ?
N1 C8 H8B 108.0 . . ?
C9 C8 H8A 108.0 . . ?
C9 C8 H8B 108.0 . . ?
H8A C8 H8B 107.3 . . ?
N2 C10 C11 112.14(11) . . ?
N2 C10 H10A 109.2 . . ?
N2 C10 H10B 109.2 . . ?
C11 C10 H10A 109.2 . . ?
C11 C10 H10B 109.2 . . ?
H10A C10 H10B 107.9 . . ?
C7 C6 H6 113.9 . . ?
C5 C6 C7 132.26(14) . . ?
C5 C6 H6 113.9 . . ?
C2 C3 H3 115.0 . . ?
C4 C3 C2 130.08(15) . . ?
C4 C3 H3 115.0 . . ?
C6 C5 H5 114.9 . . ?
C6 C5 C4 130.23(15) . . ?
C4 C5 H5 114.9 . . ?
C3 C4 C5 126.22(15) . . ?
C3 C4 H4 116.9 . . ?
C5 C4 H4 116.9 . . ?
O4 C12 H12A 109.5 . . ?
O4 C12 H12B 109.5 . . ?
O4 C12 H12C 109.5 . . ?
H12A C12 H12B 109.5 . . ?
H12A C12 H12C 109.5 . . ?
H12B C12 H12C 109.5 . . ?

loop_
_geom_bond_atom_site_label_1
_geom_bond_atom_site_label_2
_geom_bond_distance
_geom_bond_site_symmetry_2
_geom_bond_publ_flag
O2 C9 1.2265(15) . ?
O1 C7 1.2583(16) . ?
O4 C11 1.3303(17) . ?
O4 C12 1.443(2) . ?
N1 H1 0.8600 . ?
N1 C1 1.3421(16) . ?
N1 C8 1.4416(16) . ?
N2 H2 0.8600 . ?
N2 C9 1.3357(17) . ?
N2 C10 1.4455(17) . ?
O3 C11 1.1934(17) . ?
C1 C7 1.4774(16) . ?
C1 C2 1.3896(17) . ?
C9 C8 1.5138(18) . ?
C7 C6 1.416(2) . ?
C11 C10 1.5065(19) . ?
C2 H2A 0.9300 . ?
C2 C3 1.394(2) . ?
C8 H8A 0.9700 . ?
C8 H8B 0.9700 . ?
C10 H10A 0.9700 . ?
C10 H10B 0.9700 . ?
C6 H6 0.9300 . ?
C6 C5 1.367(2) . ?
C3 H3 0.9300 . ?
C3 C4 1.372(2) . ?
C5 H5 0.9300 . ?
C5 C4 1.389(3) . ?
C4 H4 0.9300 . ?
C12 H12A 0.9600 . ?
C12 H12B 0.9600 . ?
C12 H12C 0.9600 . ?
